data_7114560
loop_
_publ_author_name
'Kiplinger, Jaqueline L.'
'Morris, David E.'
'Scott, Brian L.'
'Burns, Carol J.'

_publ_section_title
;
 Enhancing the reactivity of uranium(vi) organoimido complexes with
 diazoalkanesElectronic supplementary information (ESI) available:
 experimental, including general procedures, materials and synthesis of
 complexes 2 and 3. See http://www.rsc.org/suppdata/cc/b1/b109455f/
;
_journal_issue 1
_journal_name_full 'Chemical Communications'
_journal_page_first 30
_journal_paper_doi 10.1039/b109455f
_journal_year 2002
_chemical_formula_sum 'C54 H75 N3 U'
_chemical_formula_weight 1004.20
_chemical_name_systematic
; 
? 
;
_space_group_IT_number 2
_symmetry_cell_setting triclinic
_symmetry_space_group_name_Hall '-P 1'
_symmetry_space_group_name_H-M 'P -1'
_atom_sites_solution_hydrogens noref
_atom_sites_solution_primary direct
_atom_sites_solution_secondary difmap
_audit_creation_method SHELXL-97
_cell_angle_alpha 104.703(9)
_cell_angle_beta 98.253(6)
_cell_angle_gamma 102.868(7)
_cell_formula_units_Z 4
_cell_length_a 10.778(3)
_cell_length_b 21.982(7)
_cell_length_c 22.876(9)
_cell_measurement_temperature 203(2)
_cell_volume 4994(3)
_computing_cell_refinement 'Bruker SAINT 4.05'
_computing_data_collection 'Bruker SMART 4.210'
_computing_data_reduction 'Bruker SAINT 4.05'
_computing_molecular_graphics 'SHELXTL/NT 5.10'
_computing_publication_material 'SHELXTL/NT 5.10'
_computing_structure_refinement 'SHELXL-97 (Sheldrick, 1997)'
_computing_structure_solution 'SHELXS-97 (Sheldrick, 1990)'
_diffrn_ambient_temperature 203(2)
_diffrn_measurement_device_type 'Bruker P4/CCD'
_diffrn_measurement_method '\f scans'
_diffrn_radiation_monochromator graphite
_diffrn_radiation_source 'fine-focus sealed tube'
_diffrn_radiation_type MoK\a
_diffrn_radiation_wavelength 0.71073
_diffrn_reflns_av_R_equivalents 0.0000
_diffrn_reflns_av_sigmaI/netI 0.0802
_diffrn_reflns_limit_h_max 11
_diffrn_reflns_limit_h_min -11
_diffrn_reflns_limit_k_max 22
_diffrn_reflns_limit_k_min -23
_diffrn_reflns_limit_l_max 24
_diffrn_reflns_limit_l_min 0
_diffrn_reflns_number 12181
_diffrn_reflns_theta_max 22.46
_diffrn_reflns_theta_min 0.94
_diffrn_standards_decay_% '< 2'
_exptl_absorpt_coefficient_mu 3.286
_exptl_absorpt_correction_type empirical
_exptl_absorpt_process_details 'DIFABS (Walker and Stuart, 1983)'
_exptl_crystal_colour dark
_exptl_crystal_density_diffrn 1.335
_exptl_crystal_density_method 'not measured'
_exptl_crystal_description 'rectangular block'
_exptl_crystal_F_000 2048
_exptl_crystal_size_max 0.25
_exptl_crystal_size_mid 0.21
_exptl_crystal_size_min 0.16
_refine_diff_density_max 1.721
_refine_diff_density_min -2.592
_refine_diff_density_rms 0.160
_refine_ls_extinction_method none
_refine_ls_goodness_of_fit_ref 2.314
_refine_ls_hydrogen_treatment mixed
_refine_ls_matrix_type full
_refine_ls_number_parameters 1015
_refine_ls_number_reflns 12181
_refine_ls_number_restraints 12
_refine_ls_restrained_S_all 2.313
_refine_ls_R_factor_all 0.1247
_refine_ls_R_factor_gt 0.0951
_refine_ls_shift/su_max 0.003
_refine_ls_shift/su_mean 0.000
_refine_ls_structure_factor_coef Fsqd
_refine_ls_weighting_details 'calc w=1/[\s^2^(Fo^2^)+(0.0089P)^2^+0.0000P] where P=(Fo^2^+2Fc^2^)/3'
_refine_ls_weighting_scheme calc
_refine_ls_wR_factor_gt 0.1153
_refine_ls_wR_factor_ref 0.1176
_reflns_number_gt 9367
_reflns_number_total 12181
_reflns_threshold_expression >2sigma(I)
_cod_data_source_file b109455f.txt
_cod_data_source_block ccd494ad
_cod_original_cell_volume 4995(3)
_cod_database_code 7114560

loop_
_symmetry_equiv_pos_as_xyz
'x, y, z'
'-x, -y, -z'

loop_
_atom_site_label
_atom_site_type_symbol
_atom_site_fract_x
_atom_site_fract_y
_atom_site_fract_z
_atom_site_U_iso_or_equiv
_atom_site_adp_type
_atom_site_occupancy
_atom_site_symmetry_multiplicity
_atom_site_calc_flag
_atom_site_refinement_flags
U1 U 0.34898(5) 0.28346(3) 0.05067(2) 0.02564(18) Uani 1 1 d .
U2 U 1.06716(6) 0.79324(3) 0.57661(3) 0.0332(2) Uani 1 1 d .
N1 N 0.3126(10) 0.2779(5) -0.0530(4) 0.019(3) Uani 1 1 d .
N2 N 0.5410(11) 0.3478(5) 0.0512(5) 0.029(3) Uani 1 1 d .
N3 N 0.5597(11) 0.3609(5) 0.1139(5) 0.026(3) Uani 1 1 d .
N4 N 1.0365(10) 0.7792(5) 0.4737(5) 0.029(3) Uani 1 1 d .
N5 N 0.9285(11) 0.8540(5) 0.5682(5) 0.033(3) Uani 1 1 d .
N6 N 0.9609(12) 0.8716(5) 0.6308(5) 0.031(3) Uani 1 1 d .
C1 C 0.4794(17) 0.2082(7) 0.1060(7) 0.042(4) Uani 1 1 d .
C2 C 0.4924(14) 0.1934(6) 0.0440(7) 0.032(4) Uani 1 1 d .
C3 C 0.3726(15) 0.1588(6) 0.0044(6) 0.034(4) Uani 1 1 d .
C4 C 0.2805(13) 0.1530(6) 0.0414(7) 0.029(4) Uani 1 1 d U
C5 C 0.3451(15) 0.1838(6) 0.1061(7) 0.036(4) Uani 1 1 d .
C6 C 0.5938(16) 0.2328(7) 0.1622(7) 0.069(6) Uani 1 1 d .
H6A H 0.5610 0.2397 0.1995 0.103 Uiso 1 1 calc R
H6B H 0.6496 0.2733 0.1616 0.103 Uiso 1 1 calc R
H6C H 0.6424 0.2010 0.1606 0.103 Uiso 1 1 calc R
C7 C 0.6272(13) 0.2070(7) 0.0245(6) 0.046(4) Uani 1 1 d .
H7A H 0.6944 0.2324 0.0602 0.068 Uiso 1 1 calc R
H7B H 0.6243 0.2306 -0.0054 0.068 Uiso 1 1 calc R
H7C H 0.6455 0.1663 0.0068 0.068 Uiso 1 1 calc R
C8 C 0.3490(14) 0.1234(6) -0.0629(6) 0.049(4) Uani 1 1 d .
H8A H 0.4274 0.1349 -0.0777 0.073 Uiso 1 1 calc R
H8B H 0.2808 0.1355 -0.0853 0.073 Uiso 1 1 calc R
H8C H 0.3239 0.0772 -0.0690 0.073 Uiso 1 1 calc R
C9 C 0.1381(15) 0.1129(6) 0.0204(7) 0.057(5) Uani 1 1 d .
H9A H 0.0964 0.1186 0.0550 0.086 Uiso 1 1 calc R
H9B H 0.1339 0.0675 0.0040 0.086 Uiso 1 1 calc R
H9C H 0.0947 0.1273 -0.0111 0.086 Uiso 1 1 calc R
C10 C 0.2921(16) 0.1808(7) 0.1624(7) 0.066(5) Uani 1 1 d .
H10A H 0.1994 0.1624 0.1507 0.099 Uiso 1 1 calc R
H10B H 0.3118 0.2241 0.1904 0.099 Uiso 1 1 calc R
H10C H 0.3309 0.1540 0.1823 0.099 Uiso 1 1 calc R
C11 C 0.1838(14) 0.3634(7) 0.0408(6) 0.029(4) Uani 1 1 d .
C12 C 0.2573(14) 0.3871(7) 0.1022(7) 0.032(4) Uani 1 1 d .
C13 C 0.2097(13) 0.3414(7) 0.1327(6) 0.031(4) Uani 1 1 d .
C14 C 0.1064(14) 0.2895(7) 0.0888(7) 0.035(4) Uani 1 1 d .
C15 C 0.0967(14) 0.3051(7) 0.0347(7) 0.032(4) Uani 1 1 d .
C16 C 0.1841(14) 0.4021(6) -0.0048(6) 0.044(4) Uani 1 1 d .
H16A H 0.1284 0.3752 -0.0436 0.066 Uiso 1 1 calc R
H16B H 0.2712 0.4164 -0.0106 0.066 Uiso 1 1 calc R
H16C H 0.1530 0.4395 0.0107 0.066 Uiso 1 1 calc R
C17 C 0.3535(14) 0.4531(6) 0.1337(6) 0.048(5) Uani 1 1 d .
H17A H 0.3866 0.4561 0.1759 0.072 Uiso 1 1 calc R
H17B H 0.3108 0.4869 0.1326 0.072 Uiso 1 1 calc R
H17C H 0.4242 0.4582 0.1126 0.072 Uiso 1 1 calc R
C18 C 0.2267(14) 0.3519(8) 0.2024(6) 0.060(5) Uani 1 1 d .
H18A H 0.2989 0.3892 0.2239 0.090 Uiso 1 1 calc R
H18B H 0.2429 0.3139 0.2119 0.090 Uiso 1 1 calc R
H18C H 0.1488 0.3592 0.2152 0.090 Uiso 1 1 calc R
C19 C 0.0127(14) 0.2381(7) 0.1058(7) 0.060(5) Uani 1 1 d .
H19A H 0.0435 0.2397 0.1478 0.090 Uiso 1 1 calc R
H19B H 0.0065 0.1958 0.0788 0.090 Uiso 1 1 calc R
H19C H -0.0716 0.2462 0.1015 0.090 Uiso 1 1 calc R
C20 C -0.0155(15) 0.2668(7) -0.0234(6) 0.057(5) Uani 1 1 d .
H20A H -0.0018 0.2850 -0.0567 0.086 Uiso 1 1 calc R
H20B H -0.0975 0.2704 -0.0133 0.086 Uiso 1 1 calc R
H20C H -0.0158 0.2216 -0.0357 0.086 Uiso 1 1 calc R
C21 C 0.3819(12) 0.2623(6) -0.0997(6) 0.021(3) Uani 1 1 d .
C22 C 0.3190(14) 0.2157(6) -0.1586(6) 0.026(4) Uani 1 1 d .
C23 C 0.3964(14) 0.1866(7) -0.1948(6) 0.037(4) Uani 1 1 d .
H23 H 0.3566 0.1551 -0.2324 0.045 Uiso 1 1 calc R
C24 C 0.5293(14) 0.2033(6) -0.1763(6) 0.032(4) Uani 1 1 d U
C25 C 0.5875(13) 0.2577(6) -0.1282(6) 0.033(4) Uani 1 1 d .
H25 H 0.6778 0.2729 -0.1196 0.039 Uiso 1 1 calc R
C26 C 0.5188(12) 0.2919(6) -0.0909(6) 0.023(3) Uani 1 1 d .
C27 C 0.1737(13) 0.2015(7) -0.1866(6) 0.029(4) Uani 1 1 d .
C28 C 0.1341(13) 0.2646(6) -0.1804(6) 0.039(4) Uani 1 1 d .
H28A H 0.1536 0.2894 -0.1376 0.059 Uiso 1 1 calc R
H28B H 0.0424 0.2546 -0.1968 0.059 Uiso 1 1 calc R
H28C H 0.1813 0.2896 -0.2030 0.059 Uiso 1 1 calc R
C29 C 0.0906(14) 0.1570(7) -0.1554(6) 0.052(5) Uani 1 1 d .
H29A H 0.1167 0.1173 -0.1602 0.078 Uiso 1 1 calc R
H29B H 0.0002 0.1469 -0.1745 0.078 Uiso 1 1 calc R
H29C H 0.1036 0.1794 -0.1122 0.078 Uiso 1 1 calc R
C30 C 0.1364(14) 0.1641(8) -0.2564(6) 0.067(6) Uani 1 1 d .
H30A H 0.1592 0.1234 -0.2630 0.101 Uiso 1 1 calc R
H30B H 0.1825 0.1899 -0.2787 0.101 Uiso 1 1 calc R
H30C H 0.0444 0.1556 -0.2710 0.101 Uiso 1 1 calc R
C31 C 0.6082(14) 0.1630(8) -0.2140(7) 0.046(4) Uani 1 1 d .
C32 C 0.750(2) 0.1945(12) -0.1972(11) 0.180(14) Uani 1 1 d .
H32A H 0.7652 0.2390 -0.1979 0.270 Uiso 1 1 calc R
H32B H 0.7915 0.1714 -0.2264 0.270 Uiso 1 1 calc R
H32C H 0.7840 0.1935 -0.1565 0.270 Uiso 1 1 calc R
C33 C 0.571(2) 0.1597(10) -0.2839(9) 0.139(11) Uani 1 1 d .
H33A H 0.5930 0.2031 -0.2877 0.209 Uiso 1 1 calc R
H33B H 0.4796 0.1399 -0.2992 0.209 Uiso 1 1 calc R
H33C H 0.6188 0.1341 -0.3074 0.209 Uiso 1 1 calc R
C34 C 0.572(2) 0.0954(10) -0.2129(11) 0.169(14) Uani 1 1 d .
H34A H 0.4789 0.0796 -0.2209 0.253 Uiso 1 1 calc R
H34B H 0.6088 0.0930 -0.1730 0.253 Uiso 1 1 calc R
H34C H 0.6047 0.0690 -0.2441 0.253 Uiso 1 1 calc R
C35 C 0.5866(14) 0.3618(6) -0.0494(6) 0.033(4) Uani 1 1 d .
C36 C 0.4989(11) 0.4074(6) -0.0531(6) 0.029(4) Uani 1 1 d .
H36A H 0.4651 0.4027 -0.0957 0.044 Uiso 1 1 calc R
H36B H 0.5487 0.4518 -0.0327 0.044 Uiso 1 1 calc R
H36C H 0.4281 0.3964 -0.0332 0.044 Uiso 1 1 calc R
C37 C 0.7111(13) 0.3893(6) -0.0728(6) 0.037(4) Uani 1 1 d .
H37A H 0.6868 0.3867 -0.1156 0.056 Uiso 1 1 calc R
H37B H 0.7718 0.3640 -0.0682 0.056 Uiso 1 1 calc R
H37C H 0.7508 0.4340 -0.0489 0.056 Uiso 1 1 calc R
C38 C 0.6410(13) 0.3696(6) 0.0185(6) 0.033(4) Uani 1 1 d .
H38A H 0.7046 0.3448 0.0205 0.040 Uiso 1 1 calc R
H38B H 0.6855 0.4152 0.0393 0.040 Uiso 1 1 calc R
C39 C 0.6603(15) 0.4011(7) 0.1571(7) 0.033(4) Uani 1 1 d .
C40 C 0.6481(15) 0.4060(7) 0.2221(6) 0.031(4) Uani 1 1 d .
C41 C 0.5422(16) 0.3707(8) 0.2387(7) 0.059(5) Uani 1 1 d .
H41 H 0.4743 0.3412 0.2077 0.070 Uiso 1 1 calc R
C42 C 0.5346(18) 0.3777(9) 0.2986(8) 0.067(6) Uani 1 1 d .
H42 H 0.4612 0.3540 0.3080 0.080 Uiso 1 1 calc R
C43 C 0.635(2) 0.4199(9) 0.3457(7) 0.063(6) Uani 1 1 d .
H43 H 0.6312 0.4240 0.3868 0.076 Uiso 1 1 calc R
C44 C 0.7413(18) 0.4558(8) 0.3311(7) 0.054(5) Uani 1 1 d .
H44 H 0.8086 0.4850 0.3626 0.065 Uiso 1 1 calc R
C45 C 0.7491(15) 0.4490(7) 0.2706(7) 0.044(4) Uani 1 1 d .
H45 H 0.8224 0.4731 0.2615 0.053 Uiso 1 1 calc R
C46 C 0.7747(13) 0.4420(7) 0.1471(6) 0.030(4) Uani 1 1 d .
C47 C 0.7838(15) 0.5044(6) 0.1448(6) 0.036(4) Uani 1 1 d .
H47 H 0.7141 0.5222 0.1501 0.044 Uiso 1 1 calc R
C48 C 0.8991(19) 0.5423(8) 0.1342(6) 0.059(5) Uani 1 1 d .
H48 H 0.9038 0.5842 0.1315 0.071 Uiso 1 1 calc R
C49 C 1.0048(17) 0.5164(10) 0.1280(8) 0.065(6) Uani 1 1 d .
H49 H 1.0801 0.5415 0.1214 0.078 Uiso 1 1 calc R
C50 C 1.0001(16) 0.4552(10) 0.1313(8) 0.071(6) Uani 1 1 d .
H50 H 1.0724 0.4391 0.1279 0.085 Uiso 1 1 calc R
C51 C 0.8874(15) 0.4166(7) 0.1399(6) 0.044(4) Uani 1 1 d .
H51 H 0.8837 0.3743 0.1410 0.053 Uiso 1 1 calc R
C52 C 1.2912(14) 0.8756(8) 0.5629(7) 0.040(4) Uani 1 1 d .
C53 C 1.3307(15) 0.8188(8) 0.5603(7) 0.049(5) Uani 1 1 d .
C54 C 1.3437(14) 0.8092(8) 0.6191(7) 0.041(4) Uani 1 1 d .
C55 C 1.3142(15) 0.8605(8) 0.6570(8) 0.046(5) Uani 1 1 d .
C56 C 1.2812(13) 0.9025(8) 0.6240(7) 0.044(4) Uani 1 1 d .
C57 C 1.2910(16) 0.9103(7) 0.5133(7) 0.074(6) Uani 1 1 d .
H57A H 1.3003 0.8819 0.4756 0.112 Uiso 1 1 calc R
H57B H 1.3623 0.9492 0.5266 0.112 Uiso 1 1 calc R
H57C H 1.2105 0.9218 0.5062 0.112 Uiso 1 1 calc R
C58 C 1.3790(14) 0.7792(7) 0.5062(7) 0.059(5) Uani 1 1 d .
H58A H 1.3567 0.7923 0.4700 0.089 Uiso 1 1 calc R
H58B H 1.3384 0.7334 0.4977 0.089 Uiso 1 1 calc R
H58C H 1.4718 0.7872 0.5172 0.089 Uiso 1 1 calc R
C59 C 1.4065(14) 0.7603(8) 0.6406(7) 0.068(5) Uani 1 1 d .
H59A H 1.4190 0.7295 0.6053 0.101 Uiso 1 1 calc R
H59B H 1.3506 0.7374 0.6617 0.101 Uiso 1 1 calc R
H59C H 1.4891 0.7832 0.6681 0.101 Uiso 1 1 calc R
C60 C 1.3477(14) 0.8781(8) 0.7280(6) 0.072(6) Uani 1 1 d .
H60A H 1.3172 0.9151 0.7456 0.108 Uiso 1 1 calc R
H60B H 1.4403 0.8886 0.7421 0.108 Uiso 1 1 calc R
H60C H 1.3064 0.8416 0.7407 0.108 Uiso 1 1 calc R
C61 C 1.2509(15) 0.9694(7) 0.6491(7) 0.065(5) Uani 1 1 d .
H61A H 1.2472 0.9768 0.6920 0.097 Uiso 1 1 calc R
H61B H 1.1687 0.9687 0.6260 0.097 Uiso 1 1 calc R
H61C H 1.3182 1.0039 0.6449 0.097 Uiso 1 1 calc R
C62 C 1.0107(16) 0.7007(7) 0.6400(7) 0.038(4) Uani 1 1 d .
C63 C 0.9101(18) 0.7244(7) 0.6391(7) 0.045(5) Uani 1 1 d .
C64 C 0.8396(14) 0.7060(7) 0.5776(8) 0.034(4) Uani 1 1 d .
C65 C 0.9067(17) 0.6667(7) 0.5401(7) 0.045(4) Uani 1 1 d .
C66 C 1.0145(15) 0.6667(7) 0.5800(8) 0.037(4) Uani 1 1 d .
C67 C 1.1082(16) 0.7045(7) 0.6993(6) 0.069(6) Uani 1 1 d .
H67A H 1.1735 0.6833 0.6875 0.103 Uiso 1 1 calc R
H67B H 1.0619 0.6831 0.7245 0.103 Uiso 1 1 calc R
H67C H 1.1490 0.7494 0.7222 0.103 Uiso 1 1 calc R
C68 C 0.8545(16) 0.7518(7) 0.6931(7) 0.062(5) Uani 1 1 d .
H68A H 0.7802 0.7656 0.6789 0.094 Uiso 1 1 calc R
H68B H 0.9192 0.7885 0.7220 0.094 Uiso 1 1 calc R
H68C H 0.8285 0.7188 0.7129 0.094 Uiso 1 1 calc R
C69 C 0.7035(13) 0.7110(7) 0.5541(7) 0.050(5) Uani 1 1 d .
H69A H 0.6771 0.7388 0.5868 0.075 Uiso 1 1 calc R
H69B H 0.6433 0.6683 0.5407 0.075 Uiso 1 1 calc R
H69C H 0.7045 0.7290 0.5200 0.075 Uiso 1 1 calc R
C70 C 0.8546(15) 0.6230(7) 0.4741(6) 0.058(5) Uani 1 1 d .
H70A H 0.7803 0.6344 0.4559 0.087 Uiso 1 1 calc R
H70B H 0.8294 0.5782 0.4739 0.087 Uiso 1 1 calc R
H70C H 0.9211 0.6288 0.4506 0.087 Uiso 1 1 calc R
C71 C 1.1059(17) 0.6251(8) 0.5591(8) 0.084(6) Uani 1 1 d .
H71A H 1.1731 0.6302 0.5938 0.126 Uiso 1 1 calc R
H71B H 1.1445 0.6390 0.5277 0.126 Uiso 1 1 calc R
H71C H 1.0572 0.5800 0.5426 0.126 Uiso 1 1 calc R
C72 C 0.9324(14) 0.7566(6) 0.4247(7) 0.028(4) Uani 1 1 d .
C73 C 0.9223(13) 0.7041(7) 0.3707(7) 0.025(4) Uani 1 1 d .
C74 C 0.8001(14) 0.6697(6) 0.3313(6) 0.033(4) Uani 1 1 d .
H74 H 0.7976 0.6361 0.2966 0.039 Uiso 1 1 calc R
C75 C 0.6805(14) 0.6831(7) 0.3412(6) 0.036(4) Uani 1 1 d .
C76 C 0.6961(15) 0.7419(7) 0.3877(6) 0.035(4) Uani 1 1 d .
H76 H 0.6221 0.7558 0.3935 0.042 Uiso 1 1 calc R
C77 C 0.8147(14) 0.7806(7) 0.4257(6) 0.031(4) Uani 1 1 d .
C78 C 1.0437(14) 0.6868(7) 0.3505(6) 0.036(4) Uani 1 1 d .
C79 C 1.1388(14) 0.7475(7) 0.3479(6) 0.054(5) Uani 1 1 d .
H79A H 1.1609 0.7800 0.3875 0.081 Uiso 1 1 calc R
H79B H 1.0997 0.7642 0.3171 0.081 Uiso 1 1 calc R
H79C H 1.2162 0.7370 0.3375 0.081 Uiso 1 1 calc R
C80 C 1.1073(13) 0.6546(7) 0.3934(6) 0.049(4) Uani 1 1 d .
H80A H 1.1304 0.6833 0.4349 0.074 Uiso 1 1 calc R
H80B H 1.1843 0.6459 0.3806 0.074 Uiso 1 1 calc R
H80C H 1.0475 0.6144 0.3916 0.074 Uiso 1 1 calc R
C81 C 1.0104(15) 0.6369(7) 0.2849(6) 0.053(5) Uani 1 1 d .
H81A H 0.9706 0.6547 0.2554 0.080 Uiso 1 1 calc R
H81B H 0.9513 0.5971 0.2848 0.080 Uiso 1 1 calc R
H81C H 1.0888 0.6280 0.2742 0.080 Uiso 1 1 calc R
C82 C 0.5524(16) 0.6402(8) 0.3034(7) 0.044(4) Uani 1 1 d .
C83 C 0.5366(17) 0.5709(8) 0.3077(8) 0.093(7) Uani 1 1 d .
H83A H 0.6087 0.5556 0.2957 0.139 Uiso 1 1 calc R
H83B H 0.4569 0.5427 0.2806 0.139 Uiso 1 1 calc R
H83C H 0.5344 0.5707 0.3495 0.139 Uiso 1 1 calc R
C84 C 0.5416(18) 0.6344(9) 0.2356(8) 0.106(8) Uani 1 1 d .
H84A H 0.6138 0.6205 0.2221 0.159 Uiso 1 1 calc R
H84B H 0.5425 0.6760 0.2294 0.159 Uiso 1 1 calc R
H84C H 0.4617 0.6029 0.2123 0.159 Uiso 1 1 calc R
C85 C 0.4377(17) 0.6624(9) 0.3227(9) 0.124(9) Uani 1 1 d .
H85A H 0.3583 0.6325 0.2968 0.186 Uiso 1 1 calc R
H85B H 0.4432 0.7053 0.3186 0.186 Uiso 1 1 calc R
H85C H 0.4386 0.6636 0.3650 0.186 Uiso 1 1 calc R
C86 C 0.8215(14) 0.8510(7) 0.4602(6) 0.032(4) Uani 1 1 d .
C87 C 0.7095(14) 0.8741(6) 0.4339(6) 0.043(4) Uani 1 1 d .
H87A H 0.7038 0.8669 0.3903 0.065 Uiso 1 1 calc R
H87B H 0.7242 0.9199 0.4539 0.065 Uiso 1 1 calc R
H87C H 0.6297 0.8502 0.4408 0.065 Uiso 1 1 calc R
C88 C 0.9444(14) 0.8963(6) 0.4519(6) 0.049(4) Uani 1 1 d .
H88A H 0.9470 0.8864 0.4088 0.074 Uiso 1 1 calc R
H88B H 1.0202 0.8898 0.4745 0.074 Uiso 1 1 calc R
H88C H 0.9427 0.9409 0.4673 0.074 Uiso 1 1 calc R
C89 C 0.8192(13) 0.8671(7) 0.5300(6) 0.036(4) Uani 1 1 d .
H89A H 0.8221 0.9129 0.5456 0.043 Uiso 1 1 calc R
H89B H 0.7375 0.8416 0.5347 0.043 Uiso 1 1 calc R
C90 C 0.9224(14) 0.9116(7) 0.6712(6) 0.031(4) Uani 1 1 d .
C91 C 0.9783(16) 0.9230(7) 0.7376(7) 0.036(4) Uani 1 1 d .
C92 C 1.0622(15) 0.8912(8) 0.7564(7) 0.048(5) Uani 1 1 d .
H92 H 1.0868 0.8614 0.7268 0.057 Uiso 1 1 calc R
C93 C 1.1135(17) 0.9015(8) 0.8189(8) 0.064(5) Uani 1 1 d .
H93 H 1.1706 0.8785 0.8306 0.077 Uiso 1 1 calc R
C94 C 1.0775(18) 0.9470(9) 0.8637(8) 0.064(6) Uani 1 1 d .
H94 H 1.1132 0.9560 0.9055 0.077 Uiso 1 1 calc R
C95 C 0.9907(18) 0.9772(8) 0.8453(7) 0.059(5) Uani 1 1 d .
H95 H 0.9605 1.0048 0.8744 0.071 Uiso 1 1 calc R
C96 C 0.9465(16) 0.9674(7) 0.7833(7) 0.051(5) Uani 1 1 d .
H96 H 0.8926 0.9918 0.7716 0.061 Uiso 1 1 calc R
C97 C 0.8301(14) 0.9505(7) 0.6557(6) 0.031(4) Uani 1 1 d .
C98 C 0.6951(16) 0.9258(8) 0.6495(6) 0.045(4) Uani 1 1 d .
H98 H 0.6623 0.8864 0.6571 0.055 Uiso 1 1 calc R
C99 C 0.6120(16) 0.9603(9) 0.6320(7) 0.054(5) Uani 1 1 d .
H99 H 0.5227 0.9445 0.6279 0.064 Uiso 1 1 calc R
C100 C 0.6614(18) 1.0179(8) 0.6206(7) 0.051(5) Uani 1 1 d .
H100 H 0.6046 1.0399 0.6068 0.062 Uiso 1 1 calc R
C101 C 0.7916(16) 1.0437(7) 0.6291(7) 0.045(4) Uani 1 1 d .
H101 H 0.8241 1.0839 0.6230 0.054 Uiso 1 1 calc R
C102 C 0.8750(15) 1.0095(7) 0.6470(6) 0.038(4) Uani 1 1 d .
H102 H 0.9643 1.0273 0.6532 0.046 Uiso 1 1 calc R
C103 C 0.441(2) -0.0084(11) 0.0115(10) 0.105(7) Uiso 1 1 d .
C104 C 0.452(3) 0.0196(13) 0.0785(13) 0.159(11) Uiso 1 1 d .
C105 C 0.332(4) 0.0012(16) 0.0961(15) 0.232(15) Uiso 1 1 d .
C106 C 0.437(3) 0.5014(17) 0.4736(14) 0.207(15) Uiso 1 1 d .
C107 C 0.319(4) 0.5034(17) 0.4395(17) 0.212(15) Uiso 1 1 d .
C108 C 0.232(4) 0.4767(16) 0.3850(16) 0.223(16) Uiso 1 1 d .

loop_
_atom_site_aniso_label
_atom_site_aniso_U_11
_atom_site_aniso_U_22
_atom_site_aniso_U_33
_atom_site_aniso_U_23
_atom_site_aniso_U_13
_atom_site_aniso_U_12
U1 0.0246(4) 0.0219(4) 0.0305(4) 0.0080(3) 0.0059(3) 0.0062(3)
U2 0.0299(4) 0.0406(5) 0.0286(4) 0.0100(4) 0.0049(4) 0.0100(4)
N1 0.023(7) 0.016(7) 0.015(6) -0.001(5) 0.009(6) 0.000(5)
N2 0.047(9) 0.012(7) 0.039(8) 0.010(6) 0.033(7) 0.012(6)
N3 0.029(8) 0.043(8) 0.028(8) 0.026(7) 0.022(7) 0.025(7)
N4 0.012(7) 0.035(8) 0.033(8) 0.003(6) 0.003(6) 0.000(6)
N5 0.029(8) 0.032(8) 0.041(9) 0.007(7) 0.016(7) 0.012(7)
N6 0.049(9) 0.026(8) 0.011(7) 0.002(6) 0.007(7) 0.003(7)
C1 0.062(13) 0.029(10) 0.042(11) 0.015(9) 0.008(10) 0.025(10)
C2 0.029(10) 0.014(9) 0.049(11) 0.004(8) 0.003(9) 0.011(8)
C3 0.056(12) 0.021(9) 0.025(9) 0.009(8) 0.016(9) 0.002(8)
C4 0.007(8) 0.021(8) 0.043(9) -0.002(7) -0.010(8) -0.006(7)
C5 0.058(12) 0.015(9) 0.046(11) 0.019(8) 0.025(10) 0.014(8)
C6 0.080(15) 0.066(14) 0.057(13) 0.024(11) -0.026(11) 0.033(12)
C7 0.026(10) 0.051(11) 0.071(12) 0.027(10) 0.006(9) 0.026(9)
C8 0.063(13) 0.033(10) 0.049(11) 0.009(9) 0.002(9) 0.021(9)
C9 0.074(14) 0.026(10) 0.070(12) 0.016(9) 0.012(11) 0.010(9)
C10 0.090(15) 0.056(12) 0.063(13) 0.035(10) 0.030(12) 0.011(11)
C11 0.037(10) 0.026(9) 0.028(9) 0.008(8) 0.007(8) 0.016(8)
C12 0.035(10) 0.031(10) 0.032(10) 0.010(8) 0.009(9) 0.013(8)
C13 0.030(10) 0.039(10) 0.027(9) 0.012(8) 0.006(8) 0.015(8)
C14 0.033(10) 0.042(11) 0.038(10) 0.018(9) 0.014(9) 0.016(9)
C15 0.027(10) 0.030(10) 0.032(10) 0.000(8) 0.001(8) 0.008(8)
C16 0.062(12) 0.033(10) 0.054(11) 0.022(9) 0.027(9) 0.029(9)
C17 0.055(12) 0.039(11) 0.040(10) -0.008(9) 0.006(9) 0.016(9)
C18 0.028(11) 0.106(15) 0.036(10) 0.014(10) 0.001(9) 0.014(10)
C19 0.051(12) 0.047(11) 0.089(14) 0.027(11) 0.033(11) 0.006(9)
C20 0.076(14) 0.043(11) 0.057(12) 0.010(10) 0.012(11) 0.030(10)
C21 0.011(8) 0.008(8) 0.033(9) 0.000(7) -0.007(7) -0.004(7)
C22 0.039(10) 0.006(8) 0.032(9) 0.004(7) 0.006(8) 0.007(8)
C23 0.036(11) 0.031(10) 0.038(10) 0.000(8) 0.000(9) 0.010(9)
C24 0.035(9) 0.023(8) 0.022(8) -0.020(7) 0.001(7) 0.012(7)
C25 0.029(9) 0.032(10) 0.035(9) 0.004(8) 0.014(8) 0.005(8)
C26 0.027(9) 0.016(8) 0.035(9) 0.007(7) 0.019(8) 0.016(7)
C27 0.018(9) 0.027(9) 0.038(10) 0.002(8) 0.000(8) 0.004(8)
C28 0.032(10) 0.040(10) 0.039(10) 0.008(8) -0.001(8) 0.009(8)
C29 0.042(12) 0.050(11) 0.058(12) 0.009(10) -0.001(10) 0.015(9)
C30 0.033(12) 0.099(15) 0.040(11) -0.024(10) -0.010(9) 0.022(11)
C31 0.024(10) 0.044(11) 0.055(12) -0.019(9) 0.001(9) 0.020(9)
C32 0.074(19) 0.21(3) 0.18(3) -0.10(2) 0.030(19) 0.08(2)
C33 0.25(3) 0.13(2) 0.105(19) 0.050(17) 0.13(2) 0.12(2)
C34 0.29(4) 0.11(2) 0.25(3) 0.14(2) 0.23(3) 0.15(2)
C35 0.051(11) 0.017(9) 0.025(9) 0.003(7) 0.019(9) -0.003(8)
C36 0.011(8) 0.039(10) 0.034(9) 0.014(8) -0.006(7) 0.004(7)
C37 0.046(11) 0.022(9) 0.031(9) -0.001(7) 0.012(8) -0.008(8)
C38 0.029(10) 0.021(9) 0.045(10) 0.007(8) 0.017(9) -0.009(7)
C39 0.027(10) 0.023(10) 0.045(11) 0.008(9) -0.009(9) 0.013(8)
C40 0.041(11) 0.035(10) 0.016(9) 0.007(8) 0.006(9) 0.013(9)
C41 0.042(12) 0.092(15) 0.044(12) 0.010(11) 0.024(10) 0.022(11)
C42 0.063(14) 0.115(17) 0.043(12) 0.031(12) 0.030(12) 0.044(13)
C43 0.091(17) 0.088(16) 0.016(10) 0.001(11) 0.002(11) 0.055(14)
C44 0.072(15) 0.057(13) 0.027(11) 0.002(9) 0.001(10) 0.023(11)
C45 0.042(12) 0.049(12) 0.035(11) 0.006(9) 0.000(9) 0.013(10)
C46 0.016(9) 0.038(10) 0.021(8) -0.011(8) -0.007(7) 0.008(8)
C47 0.058(12) 0.013(9) 0.036(9) 0.004(8) 0.000(9) 0.015(8)
C48 0.076(15) 0.041(12) 0.027(10) 0.006(9) -0.015(11) -0.027(11)
C49 0.036(13) 0.097(18) 0.055(13) 0.037(13) 0.007(11) -0.010(12)
C50 0.022(11) 0.100(17) 0.094(16) 0.039(14) 0.020(11) 0.004(12)
C51 0.045(12) 0.035(10) 0.047(11) 0.004(9) 0.000(9) 0.016(9)
C52 0.034(11) 0.037(11) 0.050(12) 0.025(10) 0.001(9) 0.003(9)
C53 0.031(11) 0.063(13) 0.034(11) 0.006(10) -0.010(9) -0.007(10)
C54 0.032(11) 0.040(11) 0.042(11) 0.006(9) 0.004(9) -0.001(9)
C55 0.038(11) 0.047(12) 0.065(13) 0.031(11) 0.012(10) 0.018(10)
C56 0.014(9) 0.070(13) 0.035(11) 0.018(10) -0.003(8) -0.008(9)
C57 0.079(15) 0.074(13) 0.066(13) 0.044(11) 0.021(12) -0.020(11)
C58 0.021(10) 0.077(14) 0.058(12) -0.008(11) 0.003(9) 0.005(10)
C59 0.029(11) 0.086(15) 0.092(14) 0.038(12) -0.006(10) 0.022(11)
C60 0.026(11) 0.121(17) 0.045(12) 0.010(11) -0.013(9) 0.001(11)
C61 0.048(12) 0.039(11) 0.095(15) 0.011(11) 0.007(11) 0.002(9)
C62 0.038(11) 0.038(11) 0.027(10) 0.003(9) 0.004(9) -0.002(9)
C63 0.068(14) 0.038(11) 0.034(11) 0.008(9) 0.025(11) 0.015(10)
C64 0.027(10) 0.019(9) 0.064(13) 0.019(9) 0.026(10) 0.002(8)
C65 0.075(14) 0.018(9) 0.028(10) 0.004(8) 0.003(10) -0.006(9)
C66 0.030(10) 0.033(10) 0.048(11) 0.012(9) 0.002(9) 0.012(9)
C67 0.094(16) 0.074(13) 0.037(11) 0.028(10) -0.004(11) 0.018(12)
C68 0.085(15) 0.043(12) 0.075(13) 0.029(10) 0.040(12) 0.020(11)
C69 0.022(10) 0.044(11) 0.077(12) 0.022(10) -0.012(9) 0.006(9)
C70 0.073(14) 0.046(11) 0.050(12) 0.008(9) 0.023(10) 0.008(10)
C71 0.104(17) 0.068(14) 0.099(16) 0.033(12) 0.036(14) 0.043(13)
C72 0.033(10) 0.021(9) 0.045(10) 0.017(8) 0.033(9) 0.012(8)
C73 0.017(9) 0.031(10) 0.032(10) 0.011(8) 0.007(8) 0.011(8)
C74 0.045(11) 0.030(9) 0.025(9) 0.001(8) 0.011(9) 0.021(9)
C75 0.027(10) 0.049(11) 0.029(10) 0.003(9) 0.008(8) 0.009(9)
C76 0.045(12) 0.036(10) 0.034(10) 0.008(9) 0.013(9) 0.028(9)
C77 0.039(11) 0.034(10) 0.018(9) 0.003(8) 0.012(8) 0.009(9)
C78 0.037(11) 0.038(10) 0.031(10) 0.007(9) 0.008(8) 0.011(9)
C79 0.052(12) 0.070(13) 0.046(11) 0.018(10) 0.021(10) 0.022(11)
C80 0.031(10) 0.080(13) 0.037(10) 0.014(10) 0.008(8) 0.019(10)
C81 0.056(12) 0.065(12) 0.042(11) 0.006(10) 0.009(9) 0.035(10)
C82 0.048(13) 0.044(11) 0.036(11) 0.007(9) 0.007(10) 0.010(10)
C83 0.078(16) 0.077(16) 0.118(18) 0.039(14) 0.003(14) 0.007(13)
C84 0.068(17) 0.14(2) 0.068(15) 0.009(14) -0.010(13) -0.022(14)
C85 0.026(13) 0.111(19) 0.16(2) -0.063(16) -0.015(14) 0.021(13)
C86 0.034(10) 0.025(10) 0.025(9) -0.008(8) 0.002(8) 0.005(8)
C87 0.077(13) 0.033(10) 0.023(9) 0.003(8) 0.004(9) 0.030(9)
C88 0.043(11) 0.041(10) 0.057(11) 0.010(9) 0.006(9) 0.005(9)
C89 0.026(10) 0.031(10) 0.048(11) 0.000(8) 0.002(8) 0.020(8)
C90 0.033(10) 0.030(10) 0.021(9) 0.003(8) 0.003(8) -0.005(8)
C91 0.061(13) 0.023(10) 0.027(10) 0.002(9) 0.016(9) 0.017(9)
C92 0.054(12) 0.057(12) 0.021(10) 0.004(9) -0.003(9) 0.009(10)
C93 0.068(14) 0.074(15) 0.049(13) 0.012(11) 0.014(11) 0.021(12)
C94 0.075(16) 0.060(14) 0.033(12) 0.008(11) 0.001(11) -0.016(11)
C95 0.075(15) 0.060(14) 0.032(12) 0.010(10) 0.013(11) 0.002(11)
C96 0.063(13) 0.033(11) 0.048(12) 0.017(10) 0.004(10) -0.003(9)
C97 0.034(10) 0.029(10) 0.025(9) -0.005(8) 0.007(8) 0.013(9)
C98 0.042(12) 0.045(11) 0.041(10) 0.004(9) 0.017(10) 0.001(10)
C99 0.026(11) 0.062(14) 0.057(13) -0.009(11) 0.013(10) 0.010(11)
C100 0.063(14) 0.058(13) 0.032(10) 0.001(10) 0.000(10) 0.034(11)
C101 0.040(12) 0.034(11) 0.055(12) 0.005(9) 0.006(10) 0.008(10)
C102 0.039(11) 0.029(10) 0.037(10) -0.003(8) 0.010(9) 0.002(9)

loop_
_atom_type_symbol
_atom_type_description
_atom_type_scat_dispersion_real
_atom_type_scat_dispersion_imag
_atom_type_scat_source
C C 0.0033 0.0016 'International Tables Vol C Tables 4.2.6.8 and 6.1.1.4'
H H 0.0000 0.0000 'International Tables Vol C Tables 4.2.6.8 and 6.1.1.4'
N N 0.0061 0.0033 'International Tables Vol C Tables 4.2.6.8 and 6.1.1.4'
U U -9.6767 9.6646 'International Tables Vol C Tables 4.2.6.8 and 6.1.1.4'

loop_
_geom_angle_atom_site_label_1
_geom_angle_atom_site_label_2
_geom_angle_atom_site_label_3
_geom_angle
_geom_angle_site_symmetry_1
_geom_angle_site_symmetry_3
N2 U1 N1 81.9(4) . .
N2 U1 N3 32.9(3) . .
N1 U1 N3 114.5(3) . .
N2 U1 C4 129.4(4) . .
N1 U1 C4 100.2(4) . .
N3 U1 C4 123.4(4) . .
N2 U1 C12 93.1(4) . .
N1 U1 C12 102.5(4) . .
N3 U1 C12 81.3(4) . .
C4 U1 C12 134.1(4) . .
N2 U1 C3 103.9(4) . .
N1 U1 C3 82.3(4) . .
N3 U1 C3 112.0(4) . .
C4 U1 C3 29.5(3) . .
C12 U1 C3 162.9(4) . .
N2 U1 C2 81.3(4) . .
N1 U1 C2 97.3(4) . .
N3 U1 C2 82.9(4) . .
C4 U1 C2 48.2(4) . .
C12 U1 C2 158.5(4) . .
C3 U1 C2 29.3(4) . .
N2 U1 C11 102.1(4) . .
N1 U1 C11 76.1(4) . .
N3 U1 C11 104.1(4) . .
C4 U1 C11 127.7(4) . .
C12 U1 C11 29.6(4) . .
C3 U1 C11 143.2(5) . .
C2 U1 C11 171.9(4) . .
N2 U1 C5 118.5(4) . .
N1 U1 C5 129.8(4) . .
N3 U1 C5 98.4(4) . .
C4 U1 C5 30.5(4) . .
C12 U1 C5 119.8(4) . .
C3 U1 C5 49.6(4) . .
C2 U1 C5 48.7(4) . .
C11 U1 C5 132.7(4) . .
N2 U1 C13 114.9(4) . .
N1 U1 C13 123.0(4) . .
N3 U1 C13 91.5(4) . .
C4 U1 C13 105.9(4) . .
C12 U1 C13 29.5(3) . .
C3 U1 C13 135.3(4) . .
C2 U1 C13 137.4(4) . .
C11 U1 C13 47.8(4) . .
C5 U1 C13 91.1(4) . .
N2 U1 C1 89.3(4) . .
N1 U1 C1 126.4(4) . .
N3 U1 C1 74.6(4) . .
C4 U1 C1 48.8(4) . .
C12 U1 C1 130.8(4) . .
C3 U1 C1 48.8(4) . .
C2 U1 C1 29.2(4) . .
C11 U1 C1 156.5(4) . .
C5 U1 C1 29.5(4) . .
C13 U1 C1 108.7(4) . .
N2 U1 C15 130.0(4) . .
N1 U1 C15 79.8(4) . .
N3 U1 C15 128.6(4) . .
C4 U1 C15 99.6(4) . .
C12 U1 C15 47.4(4) . .
C3 U1 C15 119.0(4) . .
C2 U1 C15 146.9(4) . .
C11 U1 C15 28.1(4) . .
C5 U1 C15 108.9(4) . .
C13 U1 C15 46.7(4) . .
C1 U1 C15 138.0(4) . .
N5 U2 N4 80.9(4) . .
N5 U2 N6 33.2(3) . .
N4 U2 N6 113.7(4) . .
N5 U2 C66 128.5(4) . .
N4 U2 C66 101.4(4) . .
N6 U2 C66 122.3(4) . .
N5 U2 C64 80.5(4) . .
N4 U2 C64 98.6(4) . .
N6 U2 C64 81.4(4) . .
C66 U2 C64 48.1(4) . .
N5 U2 C56 92.7(5) . .
N4 U2 C56 102.6(4) . .
N6 U2 C56 80.7(4) . .
C66 U2 C56 135.0(5) . .
C64 U2 C56 156.5(5) . .
N5 U2 C65 103.7(5) . .
N4 U2 C65 83.4(4) . .
N6 U2 C65 111.4(5) . .
C66 U2 C65 28.8(4) . .
C64 U2 C65 30.2(4) . .
C56 U2 C65 163.4(5) . .
N5 U2 C52 99.7(4) . .
N4 U2 C52 75.9(4) . .
N6 U2 C52 101.9(4) . .
C66 U2 C52 131.1(5) . .
C64 U2 C52 174.3(5) . .
C56 U2 C52 29.1(4) . .
C65 U2 C52 145.7(5) . .
N5 U2 C62 117.5(4) . .
N4 U2 C62 129.4(4) . .
N6 U2 C62 97.9(4) . .
C66 U2 C62 29.3(4) . .
C64 U2 C62 46.8(4) . .
C56 U2 C62 121.4(4) . .
C65 U2 C62 47.6(4) . .
C52 U2 C62 136.2(5) . .
N5 U2 C63 90.6(5) . .
N4 U2 C63 127.6(5) . .
N6 U2 C63 75.2(4) . .
C66 U2 C63 47.1(4) . .
C64 U2 C63 29.4(4) . .
C56 U2 C63 129.6(5) . .
C65 U2 C63 48.5(4) . .
C52 U2 C63 155.9(5) . .
C62 U2 C63 26.9(4) . .
N5 U2 C55 115.5(5) . .
N4 U2 C55 121.4(4) . .
N6 U2 C55 92.5(4) . .
C66 U2 C55 106.8(5) . .
C64 U2 C55 138.0(5) . .
C56 U2 C55 28.8(4) . .
C65 U2 C55 135.6(5) . .
C52 U2 C55 47.0(4) . .
C62 U2 C55 93.9(4) . .
C63 U2 C55 108.9(5) . .
N5 U2 C53 127.8(5) . .
N4 U2 C53 78.9(4) . .
N6 U2 C53 127.4(4) . .
C66 U2 C53 102.6(5) . .
C64 U2 C53 149.9(5) . .
C56 U2 C53 47.0(5) . .
C65 U2 C53 120.9(5) . .
C52 U2 C53 28.5(4) . .
C62 U2 C53 112.5(5) . .
C63 U2 C53 138.8(5) . .
C55 U2 C53 45.6(4) . .
C21 N1 U1 133.2(8) . .
N3 N2 C38 124.5(12) . .
N3 N2 U1 84.4(7) . .
C38 N2 U1 150.2(9) . .
C39 N3 N2 128.9(12) . .
C39 N3 U1 168.3(9) . .
N2 N3 U1 62.7(7) . .
C72 N4 U2 136.2(8) . .
N6 N5 C89 126.7(11) . .
N6 N5 U2 82.3(8) . .
C89 N5 U2 148.9(9) . .
C90 N6 N5 129.6(13) . .
C90 N6 U2 165.9(10) . .
N5 N6 U2 64.5(7) . .
C2 C1 C5 107.6(14) . .
C2 C1 C6 124.6(15) . .
C5 C1 C6 126.7(14) . .
C2 C1 U1 73.3(8) . .
C5 C1 U1 74.5(8) . .
C6 C1 U1 127.5(9) . .
C3 C2 C1 110.5(13) . .
C3 C2 C7 125.8(14) . .
C1 C2 C7 123.3(14) . .
C3 C2 U1 75.3(8) . .
C1 C2 U1 77.4(8) . .
C7 C2 U1 120.2(8) . .
C2 C3 C4 107.0(13) . .
C2 C3 C8 126.9(14) . .
C4 C3 C8 125.1(15) . .
C2 C3 U1 75.4(8) . .
C4 C3 U1 74.7(8) . .
C8 C3 U1 124.3(9) . .
C3 C4 C5 109.3(12) . .
C3 C4 C9 126.8(14) . .
C5 C4 C9 123.3(13) . .
C3 C4 U1 75.9(8) . .
C5 C4 U1 76.6(7) . .
C9 C4 U1 120.8(9) . .
C1 C5 C4 105.6(12) . .
C1 C5 C10 124.9(15) . .
C4 C5 C10 128.6(14) . .
C1 C5 U1 76.0(7) . .
C4 C5 U1 72.9(7) . .
C10 C5 U1 124.7(9) . .
C15 C11 C12 107.8(12) . .
C15 C11 C16 126.2(14) . .
C12 C11 C16 124.9(13) . .
C15 C11 U1 78.4(8) . .
C12 C11 U1 73.4(8) . .
C16 C11 U1 123.4(9) . .
C11 C12 C13 106.8(13) . .
C11 C12 C17 127.9(12) . .
C13 C12 C17 124.7(14) . .
C11 C12 U1 77.0(8) . .
C13 C12 U1 77.5(8) . .
C17 C12 U1 118.8(9) . .
C12 C13 C14 107.7(12) . .
C12 C13 C18 127.7(14) . .
C14 C13 C18 121.8(12) . .
C12 C13 U1 73.0(8) . .
C14 C13 U1 78.9(8) . .
C18 C13 U1 129.2(9) . .
C15 C14 C13 106.1(12) . .
C15 C14 C19 128.3(15) . .
C13 C14 C19 124.4(13) . .
C15 C14 U1 74.6(8) . .
C13 C14 U1 71.8(8) . .
C19 C14 U1 128.4(9) . .
C14 C15 C11 111.5(14) . .
C14 C15 C20 123.4(14) . .
C11 C15 C20 124.4(13) . .
C14 C15 U1 78.0(9) . .
C11 C15 U1 73.5(8) . .
C20 C15 U1 124.0(9) . .
N1 C21 C22 121.5(11) . .
N1 C21 C26 122.0(11) . .
C22 C21 C26 116.6(12) . .
C23 C22 C21 118.2(13) . .
C23 C22 C27 118.5(13) . .
C21 C22 C27 123.1(12) . .
C24 C23 C22 121.9(13) . .
C25 C24 C23 118.1(13) . .
C25 C24 C31 122.4(13) . .
C23 C24 C31 119.4(13) . .
C24 C25 C26 123.3(13) . .
C25 C26 C21 117.1(12) . .
C25 C26 C35 119.5(12) . .
C21 C26 C35 123.0(11) . .
C28 C27 C22 110.9(11) . .
C28 C27 C30 106.0(11) . .
C22 C27 C30 113.3(11) . .
C28 C27 C29 110.9(11) . .
C22 C27 C29 110.2(11) . .
C30 C27 C29 105.4(12) . .
C34 C31 C32 114.5(17) . .
C34 C31 C24 110.7(14) . .
C32 C31 C24 113.2(13) . .
C34 C31 C33 105.4(15) . .
C32 C31 C33 103.1(16) . .
C24 C31 C33 109.4(13) . .
C38 C35 C36 109.5(11) . .
C38 C35 C26 116.5(11) . .
C36 C35 C26 111.4(12) . .
C38 C35 C37 103.0(12) . .
C36 C35 C37 106.8(10) . .
C26 C35 C37 108.9(10) . .
N2 C38 C35 113.3(12) . .
N3 C39 C46 126.4(13) . .
N3 C39 C40 115.5(13) . .
C46 C39 C40 118.0(13) . .
C41 C40 C45 116.7(14) . .
C41 C40 C39 124.3(15) . .
C45 C40 C39 118.9(14) . .
C42 C41 C40 122.2(17) . .
C41 C42 C43 120.3(17) . .
C42 C43 C44 119.2(16) . .
C45 C44 C43 120.6(17) . .
C44 C45 C40 120.9(15) . .
C47 C46 C51 117.9(14) . .
C47 C46 C39 123.1(13) . .
C51 C46 C39 119.0(13) . .
C46 C47 C48 120.5(15) . .
C49 C48 C47 119.8(16) . .
C50 C49 C48 121.3(17) . .
C49 C50 C51 120.0(17) . .
C50 C51 C46 120.5(14) . .
C56 C52 C53 107.5(14) . .
C56 C52 C57 125.4(15) . .
C53 C52 C57 125.7(16) . .
C56 C52 U2 75.4(8) . .
C53 C52 U2 79.0(8) . .
C57 C52 U2 122.9(9) . .
C52 C53 C54 109.2(15) . .
C52 C53 C58 126.4(15) . .
C54 C53 C58 123.5(16) . .
C52 C53 U2 72.5(9) . .
C54 C53 U2 77.7(9) . .
C58 C53 U2 125.2(9) . .
C55 C54 C53 106.3(15) . .
C55 C54 C59 125.5(15) . .
C53 C54 C59 127.1(15) . .
C55 C54 U2 73.7(9) . .
C53 C54 U2 74.1(9) . .
C59 C54 U2 127.1(9) . .
C54 C55 C56 110.7(15) . .
C54 C55 C60 123.0(14) . .
C56 C55 C60 124.5(16) . .
C54 C55 U2 78.9(10) . .
C56 C55 U2 73.1(9) . .
C60 C55 U2 127.4(10) . .
C52 C56 C55 106.4(15) . .
C52 C56 C61 124.9(14) . .
C55 C56 C61 128.5(15) . .
C52 C56 U2 75.4(9) . .
C55 C56 U2 78.1(9) . .
C61 C56 U2 116.3(9) . .
C63 C62 C66 110.2(15) . .
C63 C62 C67 125.7(16) . .
C66 C62 C67 124.0(15) . .
C63 C62 U2 76.8(10) . .
C66 C62 U2 73.1(8) . .
C67 C62 U2 120.4(9) . .
C62 C63 C64 108.9(14) . .
C62 C63 C68 127.4(16) . .
C64 C63 C68 122.1(16) . .
C62 C63 U2 76.2(10) . .
C64 C63 U2 73.8(8) . .
C68 C63 U2 127.8(10) . .
C63 C64 C65 106.6(14) . .
C63 C64 C69 128.6(15) . .
C65 C64 C69 123.5(16) . .
C63 C64 U2 76.8(9) . .
C65 C64 U2 75.3(8) . .
C69 C64 U2 124.0(8) . .
C66 C65 C64 105.6(13) . .
C66 C65 C70 126.4(16) . .
C64 C65 C70 126.8(16) . .
C66 C65 U2 74.1(9) . .
C64 C65 U2 74.5(8) . .
C70 C65 U2 126.0(9) . .
C65 C66 C62 108.7(14) . .
C65 C66 C71 121.9(16) . .
C62 C66 C71 128.7(16) . .
C65 C66 U2 77.1(8) . .
C62 C66 U2 77.7(9) . .
C71 C66 U2 119.7(10) . .
N4 C72 C73 123.4(12) . .
N4 C72 C77 122.3(13) . .
C73 C72 C77 114.0(14) . .
C74 C73 C72 120.5(13) . .
C74 C73 C78 117.5(13) . .
C72 C73 C78 121.8(13) . .
C75 C74 C73 124.3(13) . .
C74 C75 C76 113.6(14) . .
C74 C75 C82 122.4(14) . .
C76 C75 C82 124.0(14) . .
C77 C76 C75 124.4(14) . .
C76 C77 C72 120.1(13) . .
C76 C77 C86 117.3(13) . .
C72 C77 C86 122.0(14) . .
C79 C78 C80 111.0(13) . .
C79 C78 C81 106.8(12) . .
C80 C78 C81 105.4(12) . .
C79 C78 C73 109.8(12) . .
C80 C78 C73 111.2(11) . .
C81 C78 C73 112.5(13) . .
C75 C82 C84 112.0(13) . .
C75 C82 C85 113.7(14) . .
C84 C82 C85 107.6(15) . .
C75 C82 C83 109.8(14) . .
C84 C82 C83 105.5(14) . .
C85 C82 C83 107.8(15) . .
C77 C86 C89 117.7(11) . .
C77 C86 C88 108.4(11) . .
C89 C86 C88 108.9(12) . .
C77 C86 C87 113.1(12) . .
C89 C86 C87 103.0(11) . .
C88 C86 C87 105.0(11) . .
N5 C89 C86 114.0(11) . .
N6 C90 C91 117.7(14) . .
N6 C90 C97 124.5(13) . .
C91 C90 C97 117.7(13) . .
C92 C91 C96 116.5(15) . .
C92 C91 C90 122.5(14) . .
C96 C91 C90 121.0(15) . .
C91 C92 C93 122.4(16) . .
C94 C93 C92 118.9(17) . .
C95 C94 C93 118.9(17) . .
C94 C95 C96 120.0(17) . .
C91 C96 C95 123.1(16) . .
C102 C97 C98 118.6(14) . .
C102 C97 C90 120.9(14) . .
C98 C97 C90 120.5(14) . .
C99 C98 C97 119.6(15) . .
C100 C99 C98 119.6(16) . .
C101 C100 C99 121.4(16) . .
C100 C101 C102 119.1(15) . .
C97 C102 C101 121.6(15) . .
C103 C103 C104 116(3) 2_655 .
C105 C104 C103 112(3) . .
C107 C106 C106 168(4) . 2_666
C106 C107 C108 144(4) . .

loop_
_geom_bond_atom_site_label_1
_geom_bond_atom_site_label_2
_geom_bond_distance
_geom_bond_site_symmetry_2
U1 N2 2.228(10) .
U1 N1 2.315(9) .
U1 N3 2.496(12) .
U1 C4 2.742(13) .
U1 C12 2.744(13) .
U1 C3 2.758(13) .
U1 C2 2.759(13) .
U1 C11 2.790(13) .
U1 C5 2.791(12) .
U1 C13 2.801(13) .
U1 C1 2.811(14) .
U1 C15 2.851(14) .
U2 N5 2.235(11) .
U2 N4 2.261(11) .
U2 N6 2.454(12) .
U2 C66 2.736(14) .
U2 C64 2.763(13) .
U2 C56 2.785(15) .
U2 C65 2.773(14) .
U2 C52 2.786(14) .
U2 C62 2.794(14) .
U2 C63 2.801(15) .
U2 C55 2.849(17) .
U2 C53 2.867(16) .
N1 C21 1.404(14) .
N2 N3 1.364(13) .
N2 C38 1.461(14) .
N3 C39 1.325(16) .
N4 C72 1.367(16) .
N5 N6 1.357(14) .
N5 C89 1.489(15) .
N6 C90 1.287(15) .
C1 C2 1.406(18) .
C1 C5 1.428(19) .
C1 C6 1.536(19) .
C2 C3 1.394(18) .
C2 C7 1.569(17) .
C3 C4 1.398(17) .
C3 C8 1.495(16) .
C4 C5 1.455(18) .
C4 C9 1.528(18) .
C5 C10 1.492(16) .
C11 C15 1.371(17) .
C11 C12 1.412(17) .
C11 C16 1.505(15) .
C12 C13 1.411(16) .
C12 C17 1.511(17) .
C13 C14 1.442(18) .
C13 C18 1.530(16) .
C14 C15 1.361(17) .
C14 C19 1.509(17) .
C15 C20 1.566(18) .
C21 C22 1.433(16) .
C21 C26 1.437(16) .
C22 C23 1.398(16) .
C22 C27 1.534(18) .
C23 C24 1.370(18) .
C24 C25 1.354(16) .
C24 C31 1.552(17) .
C25 C26 1.395(15) .
C26 C35 1.535(17) .
C27 C28 1.517(16) .
C27 C30 1.546(17) .
C27 C29 1.555(17) .
C31 C34 1.46(2) .
C31 C32 1.47(2) .
C31 C33 1.57(2) .
C35 C38 1.530(17) .
C35 C36 1.532(16) .
C35 C37 1.569(16) .
C39 C46 1.440(18) .
C39 C40 1.491(17) .
C40 C41 1.389(18) .
C40 C45 1.403(18) .
C41 C42 1.355(18) .
C42 C43 1.38(2) .
C43 C44 1.37(2) .
C44 C45 1.372(17) .
C46 C47 1.368(16) .
C46 C51 1.459(17) .
C47 C48 1.422(19) .
C48 C49 1.39(2) .
C49 C50 1.36(2) .
C50 C51 1.388(19) .
C52 C56 1.401(18) .
C52 C53 1.395(19) .
C52 C57 1.521(17) .
C53 C54 1.406(18) .
C53 C58 1.551(18) .
C54 C55 1.365(19) .
C54 C59 1.534(18) .
C55 C56 1.404(18) .
C55 C60 1.540(19) .
C56 C61 1.562(19) .
C62 C63 1.303(19) .
C62 C66 1.398(18) .
C62 C67 1.564(18) .
C63 C64 1.41(2) .
C63 C68 1.498(18) .
C64 C65 1.443(19) .
C64 C69 1.526(18) .
C65 C66 1.370(19) .
C65 C70 1.516(17) .
C66 C71 1.532(19) .
C72 C73 1.433(17) .
C72 C77 1.479(17) .
C73 C74 1.410(18) .
C73 C78 1.542(18) .
C74 C75 1.421(17) .
C75 C76 1.409(17) .
C75 C82 1.485(19) .
C76 C77 1.391(18) .
C77 C86 1.528(17) .
C78 C79 1.511(17) .
C78 C80 1.520(17) .
C78 C81 1.554(17) .
C82 C84 1.508(18) .
C82 C85 1.51(2) .
C82 C83 1.525(19) .
C86 C89 1.550(16) .
C86 C88 1.536(17) .
C86 C87 1.517(17) .
C90 C91 1.487(18) .
C90 C97 1.508(18) .
C91 C92 1.346(18) .
C91 C96 1.377(18) .
C92 C93 1.398(18) .
C93 C94 1.40(2) .
C94 C95 1.34(2) .
C95 C96 1.375(18) .
C97 C102 1.355(17) .
C97 C98 1.408(19) .
C98 C99 1.376(19) .
C99 C100 1.363(19) .
C100 C101 1.36(2) .
C101 C102 1.375(18) .
C103 C103 1.45(3) 2_655
C103 C104 1.48(3) .
C104 C105 1.41(4) .
C106 C107 1.41(4) .
C106 C106 1.71(6) 2_666
C107 C108 1.35(4) .
